data_1100245
loop_
_publ_author_name
'Bach, Thorsten'
'Schlummer, Bj\"orn'
'Harms, Klaus'

_publ_section_title
;
 Intramolecular Iron(II)-Catalyzed Addition Reactions of
 Propargyloxycarbonyl Azides
;
_journal_coden_ASTM SYNLES
_journal_issue 9
_journal_name_full Synlett
_journal_page_first 1330
_journal_page_last 1332
_journal_paper_doi 10.1055/s-2000-7129
_journal_volume 2000
_journal_year 2000
_chemical_formula_moiety 'C21 H29 N1 O3'
_chemical_formula_sum 'C21 H29 N O3'
_chemical_name_systematic
;
5-Benzylmethyl-4-(2,2-dimethylpropylidene)-5-(1-cyclopropylethoxy)-oxazolidin-2-one
;
_space_group_IT_number 14
_symmetry_cell_setting monoclinic
_symmetry_space_group_name_Hall '-P 2ybc'
_symmetry_space_group_name_H-M 'P 1 21/c 1'
_cell_angle_alpha 90
_cell_angle_beta 101.74(2)
_cell_angle_gamma 90
_cell_formula_units_Z 4
_cell_length_a 13.514(2)
_cell_length_b 12.213(3)
_cell_length_c 12.644(1)
_cell_volume 2043.193
_diffrn_ambient_temperature 213
_exptl_crystal_colour colorless.
_exptl_crystal_density_diffrn 1.117
_exptl_crystal_description 'irregular plate'
_refine_ls_R_factor_gt 7.71
_refine_ls_wR_factor_gt 7.71
_cod_original_sg_symbol_H-M 'P 21/c'
_cod_original_formula_sum 'C21 H29 N1 O3'
_cod_database_code 1100245

loop_
_symmetry_equiv_pos_site_id
_symmetry_equiv_pos_as_xyz
1 x,y,z
2 x,1/2-y,1/2+z
3 -x,-y,-z
4 -x,-1/2+y,-1/2-z

loop_
_atom_site_label
_atom_site_type_symbol
_atom_site_fract_x
_atom_site_fract_y
_atom_site_fract_z
C1 C 0.4375(6) 0.8307(6) 0.0325(6)
H1 H 0.37220 0.85590 -0.00690
H2 H 0.45570 0.76370 -0.00020
H3 H 0.48810 0.88630 0.02980
C2 C 0.4315(5) 0.8080(5) 0.1535(6)
C3 C 0.3480(5) 0.7275(6) 0.1597(5)
H4 H 0.29610 0.75160 0.19360
C4 C 0.3412(5) 0.6288(6) 0.1230(5)
C5 C 0.2569(5) 0.5524(6) 0.1374(6)
C6 C 0.2577(4) 0.5233(5) 0.2554(5)
H5 H 0.32570 0.49860 0.28950
H6 H 0.24320 0.58960 0.29310
C7 C 0.1835(5) 0.4367(5) 0.2702(5)
H7 H 0.19850 0.36950 0.23410
H8 H 0.11530 0.46060 0.23570
C8 C 0.1862(4) 0.4116(5) 0.3912(5)
C9 C 0.2408(5) 0.3278(6) 0.4445(7)
H9 H 0.27640 0.28060 0.40680
C10 C 0.2451(5) 0.3106(6) 0.5570(7)
H10 H 0.28240 0.25040 0.59030
C11 C 0.1984(6) 0.3759(7) 0.6190(6)
H11 H 0.20420 0.36420 0.69350
C12 C 0.1433(6) 0.4585(7) 0.5663(7)
H12 H 0.10770 0.50510 0.60460
C13 C 0.1377(5) 0.4768(5) 0.4545(6)
H13 H 0.09910 0.53630 0.42160
N1 N 0.4026(5) 0.5697(5) 0.0695(5)
H14 H 0.453(3) 0.589(4) 0.051(3)
O1 O 0.4071(4) 0.4030(4) -0.0042(4)
C14 C 0.3694(7) 0.4719(7) 0.0429(6)
O2 O 0.2832(4) 0.4572(4) 0.0804(4)
C15 C 0.4078(6) 0.9111(5) 0.2115(7)
H15 H 0.40000 0.89240 0.28400
H16 H 0.34560 0.94340 0.17200
H17 H 0.46260 0.96310 0.21550
C16 C 0.5318(4) 0.7668(5) 0.2175(5)
H18 H 0.52490 0.74900 0.29040
H19 H 0.58270 0.82320 0.21990
H20 H 0.55190 0.70180 0.18300
O3 O 0.1600(3) 0.5833(4) 0.0902(4)
C17 C 0.1491(12) 0.5973(14) -0.0351(11)
H21 H 0.20540 0.64240 -0.05050
C18 C 0.0560(14) 0.6569(16) -0.0627(15)
H22 H -0.00780 0.62040 -0.05580
C19 C 0.080(2) 0.7649(19) -0.0137(19)
H23 H 0.14980 0.78050 0.02100
H24 H 0.02830 0.80110 0.01870
C20 C 0.0535(14) 0.7425(13) -0.1452(16)
H25 H -0.01240 0.76600 -0.18650
H26 H 0.10920 0.74530 -0.18420
C21 C 0.124(1) 0.4984(12) -0.1226(11)
H27 H 0.10470 0.52890 -0.19470
H28 H 0.06880 0.45460 -0.10700
H29 H 0.18340 0.45270 -0.11840
C22? C 0.112(2) 0.609(2) -0.1021(19)
H30? H 0.08250 0.53520 -0.10140
C23? C 0.1216(15) 0.6682(14) -0.0013(14)
H31? H 0.17060 0.72900 0.00190
C24? C 0.0997(15) 0.659(2) -0.2109(16)
H32? H 0.06110 0.61750 -0.27210
H33? H 0.09170 0.73850 -0.21670
C25? C 0.1966(19) 0.617(2) -0.1599(19)
H34? H 0.25030 0.67010 -0.13320
H35? H 0.21960 0.54920 -0.18860
C26? C 0.014(2) 0.714(3) 0.015(3)
H36? H 0.02110 0.74580 0.08610
H37? H -0.03440 0.65420 0.00700
H38? H -0.01010 0.76930 -0.03950

loop_
_atom_type_symbol
_atom_type_radius_bond
C 0.68
H 0.23
N 0.68
O 0.68
